data_1511498
loop_
_publ_author_name
'Kuznetsov, V.G.'
'Moruga, L.G.'
'Palkina, K.K.'

_publ_section_title
;
 Crystal Structure of Pr2 Sr3 (B O3)4
;
_journal_name_full 'Zhurnal Strukturnoi Khimii (Issue-No. from 1981)'
_journal_page_first 1053
_journal_page_last 1057
_journal_volume 14
_journal_year 1973
_chemical_formula_sum 'B4 O12 Pr2 Sr3'
_chemical_name_systematic 'Pr2 Sr3 (B O3)4'
_space_group_IT_number 33
_symmetry_space_group_name_Hall 'P -2n 2a'
_symmetry_space_group_name_H-M 'P 21 c n'
_cell_angle_alpha 90
_cell_angle_beta 90
_cell_angle_gamma 90
_cell_formula_units_Z 4
_cell_length_a 16.45
_cell_length_b 8.81
_cell_length_c 7.37
_cell_volume 1068.094
_citation_journal_id_ASTM ZSTKAI
_cod_data_source_file boron4-x_128.cif
_cod_data_source_block B4O12Pr2Sr3
_cod_original_sg_symbol_Hall 'P 2c -2n (z,y,-x)'
_cod_database_code 1511498

loop_
_symmetry_equiv_pos_as_xyz
x,y,z
x+1/2,-y,-z
x+1/2,y+1/2,-z+1/2
x,-y+1/2,z+1/2

loop_
_atom_site_label
_atom_site_type_symbol
_atom_site_fract_x
_atom_site_fract_y
_atom_site_fract_z
_atom_site_occupancy
_atom_site_U_iso_or_equiv
Pr1 Pr+3 0.549 0.034 0.18 1 0.0
Pr2 Pr+3 0.388 0.17 0.475 1 0.0
O8 O-2 0.489 0.229 0.727 1 0.0
O7 O-2 0.042 0.999 0.156 1 0.0
O12 O-2 0.049 0.241 0.88 1 0.0
B3 B+3 0.545 0.137 0.775 1 0.0
Sr2 Sr+2 0.721 0.184 0.485 1 0.0
O4 O-2 0.696 0.061 0.118 1 0.0
O11 O-2 0.124 0.063 0.588 1 0.0
B2 B+3 0.841 0.041 0.84 1 0.0
O9 O-2 0.616 0.174 0.745 1 0.0
O2 O-2 0.846 0.193 0.921 1 0.0
Sr3 Sr+2 0.927 0.156 0.194 1 0.0
O5 O-2 0.263 0.203 0.872 1 0.0
O1 O-2 0.414 0.056 0.093 1 0.0
O10 O-2 0.969 0.066 0.526 1 0.0
O6 O-2 0.822 0.979 0.335 1 0.0
B4 B+3 0.065 0.117 0.482 1 0.0
B1 B+3 0.268 0.026 0.866 1 0.0
Sr1 Sr+2 0.175 0.151 0.18 1 0.0
O3 O-2 0.287 0.005 0.27 1 0.0
